data_4003112
loop_
_publ_author_name
'Burnett, Edmund K.'
'Cherniawski, Benjamin P.'
'Rosa, Stephen J.'
'Smilgies, Detlef-M.'
'Parkin, Sean'
'Briseno, Alejandro L.'

_publ_section_title
;
 Breaking the Bimolecular Crystal: The Effect of Side-Chain Length on
 Oligothiophene/Fullerene Intercalation
;
_journal_issue 8
_journal_name_full 'Chemistry of Materials'
_journal_page_first 2550
_journal_paper_doi 10.1021/acs.chemmater.7b04702
_journal_volume 30
_journal_year 2018
_chemical_formula_moiety 'C72 H102 S8'
_chemical_formula_sum 'C72 H102 S8'
_chemical_formula_weight 1224.01
_space_group_crystal_system monoclinic
_space_group_IT_number 14
_space_group_name_Hall '-P 2yn'
_space_group_name_H-M_alt 'P 1 21/n 1'
_atom_sites_solution_hydrogens difmap
_atom_sites_solution_primary direct
_atom_sites_solution_secondary difmap
_audit_creation_method SHELXL-2014
_cell_angle_alpha 90
_cell_angle_beta 90.4220(12)
_cell_angle_gamma 90
_cell_formula_units_Z 4
_cell_length_a 9.9871(3)
_cell_length_b 17.3749(5)
_cell_length_c 38.6301(11)
_cell_measurement_reflns_used 9841
_cell_measurement_temperature 210(2)
_cell_measurement_theta_max 68.26
_cell_measurement_theta_min 2.79
_cell_volume 6703.1(3)
_computing_cell_refinement '<i>APEX2</i> (Bruker-AXS, 2006)'
_computing_data_collection '<i>APEX2</i> (Bruker-AXS, 2006)'
_computing_data_reduction '<i>APEX2</i> (Bruker-AXS, 2006)'
_computing_molecular_graphics '<i>XP in SHELXTL</i> (Sheldrick, 2008a)'
_computing_publication_material '<i>SHELX</i> (Sheldrick, 2008a) and <i>CIFFIX</i> (Parkin, 2013)'
_computing_structure_refinement '<i>SHELXL-2014</i> (Sheldrick, 2008a)'
_computing_structure_solution '<i>SHELXS-97</i> (Sheldrick, 2008a)'
_diffrn_ambient_temperature 210(2)
_diffrn_detector_area_resol_mean 5.6
_diffrn_measured_fraction_theta_full 0.974
_diffrn_measured_fraction_theta_max 0.970
_diffrn_measurement_device_type 'Bruker X8 Proteum diffractometer'
_diffrn_measurement_method '\f and \w scans'
_diffrn_radiation_type CuK\a
_diffrn_radiation_wavelength 1.54178
_diffrn_reflns_av_R_equivalents 0.0512
_diffrn_reflns_av_unetI/netI 0.0344
_diffrn_reflns_Laue_measured_fraction_full 0.974
_diffrn_reflns_Laue_measured_fraction_max 0.970
_diffrn_reflns_limit_h_max 10
_diffrn_reflns_limit_h_min -11
_diffrn_reflns_limit_k_max 19
_diffrn_reflns_limit_k_min -20
_diffrn_reflns_limit_l_max 37
_diffrn_reflns_limit_l_min -46
_diffrn_reflns_number 76423
_diffrn_reflns_point_group_measured_fraction_full 0.974
_diffrn_reflns_point_group_measured_fraction_max 0.970
_diffrn_reflns_theta_full 67.679
_diffrn_reflns_theta_max 68.190
_diffrn_reflns_theta_min 2.789
_diffrn_source 'fine-focus rotating anode'
_exptl_absorpt_coefficient_mu 2.763
_exptl_absorpt_correction_T_max 0.929
_exptl_absorpt_correction_T_min 0.733
_exptl_absorpt_correction_type multi-scan
_exptl_absorpt_process_details '<i>SADABS</i> (Sheldrick, 2008b)'
_exptl_crystal_colour red
_exptl_crystal_density_diffrn 1.213
_exptl_crystal_description 'tablet cut from thin needle'
_exptl_crystal_F_000 2648
_exptl_crystal_size_max 0.180
_exptl_crystal_size_mid 0.090
_exptl_crystal_size_min 0.020
_refine_diff_density_max 0.810
_refine_diff_density_min -0.672
_refine_diff_density_rms 0.076
_refine_ls_extinction_method none
_refine_ls_goodness_of_fit_ref 1.068
_refine_ls_hydrogen_treatment constr
_refine_ls_matrix_type full
_refine_ls_number_parameters 807
_refine_ls_number_reflns 11859
_refine_ls_number_restraints 641
_refine_ls_restrained_S_all 1.046
_refine_ls_R_factor_all 0.1225
_refine_ls_R_factor_gt 0.0913
_refine_ls_shift/su_max 0.001
_refine_ls_shift/su_mean 0.000
_refine_ls_structure_factor_coef Fsqd
_refine_ls_weighting_details 'w=1/[\s^2^(Fo^2^)+(0.0229P)^2^+34.0043P] where P=(Fo^2^+2Fc^2^)/3'
_refine_ls_weighting_scheme calc
_refine_ls_wR_factor_gt 0.1810
_refine_ls_wR_factor_ref 0.2011
_reflns_Friedel_coverage 0.000
_reflns_number_gt 8203
_reflns_number_total 11859
_reflns_threshold_expression 'I > 2\s(I)'
_cod_data_source_file cm7b04702_si_001.cif
_cod_data_source_block x14310
_cod_original_sg_symbol_H-M 'P 21/n'
_cod_database_code 4003112
_shelx_space_group_comment
; 
The symmetry employed for this shelxl refinement is uniquely defined 
by the following loop, which should always be used as a source of 
symmetry information in preference to the above space-group names. 
They are only intended as comments. 
;
_shelx_estimated_absorpt_t_min 0.636
_shelx_estimated_absorpt_t_max 0.947
_shelxl_version_number 2014-3

loop_
_space_group_symop_operation_xyz
'x, y, z'
'-x+1/2, y+1/2, -z+1/2'
'-x, -y, -z'
'x-1/2, -y-1/2, z-1/2'

loop_
_atom_site_label
_atom_site_type_symbol
_atom_site_fract_x
_atom_site_fract_y
_atom_site_fract_z
_atom_site_U_iso_or_equiv
_atom_site_adp_type
_atom_site_occupancy
_atom_site_site_symmetry_order
_atom_site_calc_flag
_atom_site_refinement_flags_posn
_atom_site_refinement_flags_adp
_atom_site_refinement_flags_occupancy
_atom_site_disorder_assembly
_atom_site_disorder_group
S1A S 0.53112(12) 0.61112(6) 0.47504(3) 0.0313(3) Uani 1 1 d . . . . .
C1A C 0.5409(4) 0.5335(2) 0.50286(11) 0.0232(9) Uani 1 1 d . . . . .
C2A C 0.6353(4) 0.5471(2) 0.52821(11) 0.0253(9) Uani 1 1 d . . . . .
H2A H 0.6565 0.5111 0.5455 0.030 Uiso 1 1 calc R U . . .
C3A C 0.6979(4) 0.6198(2) 0.52603(10) 0.0234(9) Uani 1 1 d . . . . .
C4A C 0.6526(4) 0.6618(2) 0.49789(11) 0.0255(9) Uani 1 1 d . . . . .
C5A C 0.6855(6) 0.7389(4) 0.48628(14) 0.0261(10) Uani 0.725(2) 1 d D U P A 1
C6A C 0.6140(6) 0.7838(3) 0.46344(13) 0.0283(14) Uani 0.725(2) 1 d D U P A 1
H6A H 0.5298 0.7705 0.4542 0.034 Uiso 0.725(2) 1 calc R U P A 1
S2A S 0.83853(17) 0.78163(9) 0.49763(4) 0.0334(4) Uani 0.725(2) 1 d D U P A 1
C7A C 0.6824(6) 0.8523(3) 0.45557(13) 0.0246(12) Uani 0.725(2) 1 d D U P A 1
C8A C 0.8071(6) 0.8598(3) 0.47147(12) 0.0252(13) Uani 0.725(2) 1 d D U P A 1
C9A C 0.8749(6) 0.9282(3) 0.46352(13) 0.0286(14) Uani 0.725(2) 1 d D U P A 1
H9A H 0.9591 0.9415 0.4728 0.034 Uiso 0.725(2) 1 calc R U P A 1
S3A S 0.65137(18) 0.93096(10) 0.42929(5) 0.0363(4) Uani 0.725(2) 1 d D U P A 1
C10A C 0.8047(6) 0.9736(4) 0.44069(16) 0.0274(10) Uani 0.725(2) 1 d D U P A 1
C5C C 0.6950(11) 0.7362(9) 0.4842(4) 0.0261(10) Uani 0.275(2) 1 d D U P A 2
C6C C 0.6677(11) 0.7658(7) 0.4520(4) 0.0283(14) Uani 0.275(2) 1 d D U P A 2
H6C H 0.6240 0.7383 0.4342 0.034 Uiso 0.275(2) 1 calc R U P A 2
S2C S 0.7769(5) 0.8029(3) 0.51082(12) 0.0334(4) Uani 0.275(2) 1 d D U P A 2
C7C C 0.7128(9) 0.8425(7) 0.4486(3) 0.0246(12) Uani 0.275(2) 1 d D U P A 2
C8C C 0.7737(9) 0.8712(7) 0.4781(3) 0.0252(13) Uani 0.275(2) 1 d D U P A 2
C9C C 0.8199(12) 0.9484(7) 0.4752(4) 0.0286(14) Uani 0.275(2) 1 d D U P A 2
H9C H 0.8632 0.9758 0.4931 0.034 Uiso 0.275(2) 1 calc R U P A 2
S3C S 0.7106(5) 0.9116(3) 0.41589(13) 0.0363(4) Uani 0.275(2) 1 d D U P A 2
C10C C 0.7924(12) 0.9776(9) 0.4429(4) 0.0274(10) Uani 0.275(2) 1 d D U P A 2
C11A C 0.8420(10) 1.0507(5) 0.4296(2) 0.0298(10) Uani 0.756(7) 1 d D U P A 1
C12A C 0.7929(10) 1.0952(7) 0.4028(2) 0.025(2) Uani 0.756(7) 1 d D U P A 1
C13A C 0.8671(9) 1.1653(6) 0.40022(19) 0.0359(12) Uani 0.756(7) 1 d D U P A 1
H13A H 0.8481 1.2030 0.3835 0.043 Uiso 0.756(7) 1 calc R U P A 1
C14A C 0.9673(7) 1.1729(3) 0.42393(16) 0.0295(15) Uani 0.756(7) 1 d D U P A 1
H14A H 1.0247 1.2157 0.4254 0.035 Uiso 0.756(7) 1 calc R U P A 1
S4A S 0.9757(3) 1.09494(13) 0.45075(6) 0.0348(7) Uani 0.756(7) 1 d D U P A 1
C11C C 0.839(3) 1.0510(16) 0.4280(7) 0.0298(10) Uani 0.244(7) 1 d D U P A 2
C12C C 0.815(3) 1.092(2) 0.3982(7) 0.025(2) Uani 0.244(7) 1 d D U P A 2
C13C C 0.865(3) 1.1692(19) 0.4011(6) 0.0359(12) Uani 0.244(7) 1 d D U P A 2
H13C H 0.8572 1.2056 0.3832 0.043 Uiso 0.244(7) 1 calc R U P A 2
C14C C 0.925(2) 1.1849(10) 0.4318(5) 0.0295(15) Uani 0.244(7) 1 d D U P A 2
H14C H 0.9626 1.2327 0.4377 0.035 Uiso 0.244(7) 1 calc R U P A 2
S4C S 0.9225(9) 1.1069(4) 0.4586(2) 0.0348(7) Uani 0.244(7) 1 d D U P A 2
C15A C 0.8031(4) 0.6483(2) 0.55136(11) 0.0258(9) Uani 1 1 d . U . . .
H15A H 0.7754 0.6991 0.5597 0.031 Uiso 1 1 calc R U . . .
H15B H 0.8870 0.6552 0.5387 0.031 Uiso 1 1 calc R U . . .
C16A C 0.8321(4) 0.5979(2) 0.58281(11) 0.0275(9) Uani 1 1 d . U . . .
H16A H 0.7485 0.5872 0.5950 0.033 Uiso 1 1 calc R U . . .
H16B H 0.8701 0.5487 0.5753 0.033 Uiso 1 1 calc R U . . .
C17A C 0.9299(5) 0.6381(3) 0.60712(11) 0.0309(10) Uani 1 1 d . U . . .
H17A H 1.0119 0.6494 0.5943 0.037 Uiso 1 1 calc R U . . .
H17B H 0.8908 0.6874 0.6140 0.037 Uiso 1 1 calc R U . . .
C18A C 0.9683(5) 0.5940(3) 0.63965(12) 0.0371(11) Uani 1 1 d . U . . .
H18A H 1.0119 0.5457 0.6330 0.044 Uiso 1 1 calc R U . . .
H18B H 0.8868 0.5810 0.6524 0.044 Uiso 1 1 calc R U . . .
C19A C 1.0622(5) 0.6394(3) 0.66335(12) 0.0376(11) Uani 1 1 d . U . . .
H19A H 1.1441 0.6513 0.6506 0.045 Uiso 1 1 calc R U . . .
H19B H 1.0192 0.6884 0.6691 0.045 Uiso 1 1 calc R U . . .
C20A C 1.1005(6) 0.5991(3) 0.69663(13) 0.0467(13) Uani 1 1 d . U . . .
H20A H 1.0186 0.5871 0.7094 0.056 Uiso 1 1 calc R U . . .
H20B H 1.1438 0.5502 0.6909 0.056 Uiso 1 1 calc R U . . .
C21A C 1.1931(6) 0.6441(3) 0.72011(13) 0.0472(13) Uani 1 1 d . U . . .
H21A H 1.2748 0.6564 0.7073 0.057 Uiso 1 1 calc R U . . .
H21B H 1.1497 0.6929 0.7261 0.057 Uiso 1 1 calc R U . . .
C22A C 1.2317(7) 0.6032(4) 0.75304(14) 0.0587(16) Uani 1 1 d . U . . .
H22A H 1.1495 0.5908 0.7656 0.070 Uiso 1 1 calc R U . . .
H22B H 1.2743 0.5544 0.7468 0.070 Uiso 1 1 calc R U . . .
C23A C 1.3234(7) 0.6453(4) 0.77724(15) 0.0621(17) Uani 1 1 d . U . . .
H23A H 1.2814 0.6943 0.7834 0.074 Uiso 1 1 calc R U . . .
H23B H 1.4063 0.6572 0.7649 0.074 Uiso 1 1 calc R U . . .
C24A C 1.3591(8) 0.6034(4) 0.80990(17) 0.081(2) Uani 1 1 d . U . . .
H24A H 1.2760 0.5929 0.8224 0.097 Uiso 1 1 calc R U . . .
H24B H 1.3977 0.5536 0.8035 0.097 Uiso 1 1 calc R U . . .
C25A C 1.4532(10) 0.6417(6) 0.8342(2) 0.118(4) Uani 1 1 d . U . . .
H25A H 1.5349 0.6549 0.8222 0.177 Uiso 1 1 calc R U . . .
H25B H 1.4741 0.6071 0.8532 0.177 Uiso 1 1 calc R U . . .
H25C H 1.4123 0.6881 0.8432 0.177 Uiso 1 1 calc R U . . .
C26A C 0.6935(5) 1.0697(3) 0.37591(12) 0.0380(11) Uani 1 1 d . U . . .
H26A H 0.6066 1.0632 0.3872 0.046 Uiso 1 1 calc R U . A 1
H26B H 0.7212 1.0191 0.3674 0.046 Uiso 1 1 calc R U . A 1
C27A C 0.6740(5) 1.1227(3) 0.34481(12) 0.0369(11) Uani 1 1 d . U . . .
H27A H 0.7604 1.1311 0.3335 0.044 Uiso 1 1 calc R U . . .
H27B H 0.6407 1.1727 0.3527 0.044 Uiso 1 1 calc R U . . .
C28A C 0.5752(6) 1.0885(3) 0.31875(13) 0.0454(13) Uani 1 1 d . U . . .
H28A H 0.6095 1.0386 0.3111 0.054 Uiso 1 1 calc R U . . .
H28B H 0.4900 1.0793 0.3305 0.054 Uiso 1 1 calc R U . . .
C29A C 0.5488(6) 1.1383(3) 0.28705(13) 0.0478(13) Uani 1 1 d . U . . .
H29A H 0.6341 1.1502 0.2759 0.057 Uiso 1 1 calc R U . . .
H29B H 0.5081 1.1869 0.2944 0.057 Uiso 1 1 calc R U . . .
C30A C 0.4564(6) 1.0989(3) 0.26091(13) 0.0537(15) Uani 1 1 d . U . . .
H30A H 0.4973 1.0498 0.2542 0.064 Uiso 1 1 calc R U . . .
H30B H 0.3718 1.0870 0.2724 0.064 Uiso 1 1 calc R U . . .
C31A C 0.4253(7) 1.1437(4) 0.22841(14) 0.0608(16) Uani 1 1 d . U . . .
H31A H 0.5094 1.1559 0.2167 0.073 Uiso 1 1 calc R U . . .
H31B H 0.3826 1.1924 0.2348 0.073 Uiso 1 1 calc R U . . .
C32A C 0.3339(7) 1.1005(4) 0.20342(15) 0.0647(17) Uani 1 1 d . U . . .
H32A H 0.3751 1.0505 0.1984 0.078 Uiso 1 1 calc R U . . .
H32B H 0.2491 1.0903 0.2152 0.078 Uiso 1 1 calc R U . . .
C33A C 0.3033(7) 1.1397(4) 0.16960(16) 0.073(2) Uani 1 1 d . U . . .
H33A H 0.3875 1.1496 0.1575 0.088 Uiso 1 1 calc R U . . .
H33B H 0.2612 1.1895 0.1743 0.088 Uiso 1 1 calc R U . . .
C34A C 0.2111(8) 1.0930(4) 0.14583(18) 0.086(2) Uani 1 1 d . U . . .
H34A H 0.2448 1.0401 0.1451 0.103 Uiso 1 1 calc R U . . .
H34B H 0.1222 1.0914 0.1564 0.103 Uiso 1 1 calc R U . . .
C35A C 0.1950(11) 1.1212(6) 0.1089(2) 0.116(3) Uani 1 1 d . U . . .
H35A H 0.2826 1.1197 0.0976 0.139 Uiso 1 1 calc R U . . .
H35B H 0.1357 1.0857 0.0963 0.139 Uiso 1 1 calc R U . . .
C36A C 0.1423(11) 1.1968(6) 0.1059(2) 0.121(4) Uani 1 1 d . U . . .
H36A H 0.0604 1.2005 0.1192 0.182 Uiso 1 1 calc R U . . .
H36B H 0.1233 1.2081 0.0818 0.182 Uiso 1 1 calc R U . . .
H36C H 0.2072 1.2335 0.1148 0.182 Uiso 1 1 calc R U . . .
S1B S 0.46372(12) 0.10946(6) 0.02596(3) 0.0301(3) Uani 1 1 d . U . . .
C1B C 0.4572(4) 0.0328(2) -0.00250(11) 0.0251(9) Uani 1 1 d . U . . .
C2B C 0.3671(4) 0.0478(2) -0.02856(10) 0.0247(9) Uani 1 1 d . U . . .
H2B H 0.3490 0.0126 -0.0465 0.030 Uiso 1 1 calc R U . . .
C3B C 0.3034(4) 0.1205(2) -0.02644(10) 0.0217(8) Uani 1 1 d . U . . .
C4B C 0.3459(4) 0.1613(2) 0.00224(10) 0.0249(9) Uani 1 1 d . U . . .
C5B C 0.3071(5) 0.2363(4) 0.01573(17) 0.0248(9) Uani 0.689(2) 1 d D U P B 1
C6B C 0.3427(5) 0.2688(3) 0.04705(16) 0.0344(18) Uani 0.689(2) 1 d D U P B 1
H6B H 0.3943 0.2435 0.0640 0.041 Uiso 0.689(2) 1 calc R U P B 1
S2B S 0.2123(2) 0.30015(10) -0.00912(5) 0.0340(5) Uani 0.689(2) 1 d D U P B 1
C7B C 0.2928(5) 0.3446(4) 0.05084(15) 0.0282(13) Uani 0.689(2) 1 d D U P B 1
C8B C 0.2225(5) 0.3694(3) 0.02229(15) 0.0253(13) Uani 0.689(2) 1 d D U P B 1
C9B C 0.1725(5) 0.4454(3) 0.02592(15) 0.0286(15) Uani 0.689(2) 1 d D U P B 1
H9B H 0.1224 0.4712 0.0088 0.034 Uiso 0.689(2) 1 calc R U P B 1
S3B S 0.3014(2) 0.41403(11) 0.08260(5) 0.0400(5) Uani 0.689(2) 1 d D U P B 1
C10B C 0.1724(10) 0.5544(5) 0.0692(3) 0.0215(15) Uani 0.689(2) 1 d D U P B 1
C5D C 0.3143(12) 0.2386(8) 0.0136(3) 0.0248(9) Uani 0.311(2) 1 d D U P B 2
C6D C 0.3897(14) 0.2852(7) 0.0352(3) 0.0344(18) Uani 0.311(2) 1 d D U P B 2
H6D H 0.4765 0.2735 0.0431 0.041 Uiso 0.311(2) 1 calc R U P B 2
S2D S 0.1565(5) 0.2793(2) 0.00421(10) 0.0340(5) Uani 0.311(2) 1 d D U P B 2
C7D C 0.3182(13) 0.3528(6) 0.0436(2) 0.0282(13) Uani 0.311(2) 1 d D U P B 2
C8D C 0.1948(13) 0.3585(6) 0.0294(2) 0.0253(13) Uani 0.311(2) 1 d D U P B 2
C9D C 0.1211(14) 0.4267(7) 0.0378(3) 0.0286(15) Uani 0.311(2) 1 d D U P B 2
H9D H 0.0353 0.4381 0.0291 0.034 Uiso 0.311(2) 1 calc R U P B 2
S3D S 0.3527(5) 0.4330(3) 0.06850(11) 0.0400(5) Uani 0.311(2) 1 d D U P B 2
C10D C 0.149(3) 0.5477(12) 0.0725(6) 0.0215(15) Uani 0.311(2) 1 d D . P B 2
C11B C 0.2062(15) 0.4763(7) 0.0573(4) 0.0264(17) Uani 0.760(7) 1 d D U P B 1
C12B C 0.2065(9) 0.5943(7) 0.0985(3) 0.0243(13) Uani 0.760(7) 1 d D U P B 1
C13B C 0.1451(7) 0.6678(5) 0.09875(19) 0.0268(16) Uani 0.760(7) 1 d D U P B 1
H13B H 0.1582 0.7035 0.1167 0.032 Uiso 0.760(7) 1 calc R U P B 1
C14B C 0.0661(6) 0.6822(3) 0.07097(15) 0.0303(16) Uani 0.760(7) 1 d D U P B 1
H14B H 0.0191 0.7284 0.0674 0.036 Uiso 0.760(7) 1 calc R U P B 1
S4B S 0.0627(3) 0.60581(13) 0.04325(6) 0.0321(6) Uani 0.760(7) 1 d D U P B 1
C11D C 0.194(5) 0.475(2) 0.0610(12) 0.0264(17) Uani 0.240(7) 1 d D . P B 2
C12D C 0.190(3) 0.596(2) 0.1001(8) 0.0243(13) Uani 0.240(7) 1 d D U P B 2
C13D C 0.113(2) 0.6639(18) 0.1022(6) 0.0268(16) Uani 0.240(7) 1 d D U P B 2
H13D H 0.1281 0.7022 0.1190 0.032 Uiso 0.240(7) 1 calc R U P B 2
C14D C 0.016(2) 0.6689(10) 0.0778(5) 0.0303(16) Uani 0.240(7) 1 d D U P B 2
H14D H -0.0429 0.7108 0.0758 0.036 Uiso 0.240(7) 1 calc R U P B 2
S4D S 0.0130(10) 0.5914(4) 0.0510(2) 0.0321(6) Uani 0.240(7) 1 d D U P B 2
C15B C 0.2021(5) 0.1500(2) -0.05204(10) 0.0281(10) Uani 1 1 d . . . . .
H15C H 0.2343 0.1994 -0.0610 0.034 Uiso 1 1 calc R U . . .
H15D H 0.1187 0.1602 -0.0396 0.034 Uiso 1 1 calc R U . . .
C16B C 0.1694(4) 0.0982(2) -0.08292(10) 0.0274(9) Uani 1 1 d . . . . .
H16C H 0.2517 0.0863 -0.0955 0.033 Uiso 1 1 calc R U . . .
H16D H 0.1309 0.0497 -0.0747 0.033 Uiso 1 1 calc R U . . .
C17B C 0.0702(5) 0.1383(2) -0.10698(11) 0.0301(10) Uani 1 1 d . . . . .
H17C H 0.1081 0.1882 -0.1136 0.036 Uiso 1 1 calc R U . . .
H17D H -0.0118 0.1486 -0.0940 0.036 Uiso 1 1 calc R U . . .
C18B C 0.0325(5) 0.0948(3) -0.13990(11) 0.0346(11) Uani 1 1 d . . . . .
H18C H 0.1140 0.0833 -0.1529 0.041 Uiso 1 1 calc R U . . .
H18D H -0.0092 0.0457 -0.1336 0.041 Uiso 1 1 calc R U . . .
C19B C -0.0632(5) 0.1398(3) -0.16290(12) 0.0367(11) Uani 1 1 d . . . . .
H19C H -0.1458 0.1493 -0.1501 0.044 Uiso 1 1 calc R U . . .
H19D H -0.0229 0.1900 -0.1680 0.044 Uiso 1 1 calc R U . . .
C20B C -0.0989(6) 0.1007(3) -0.19680(13) 0.0480(14) Uani 1 1 d . . . . .
H20C H -0.0163 0.0918 -0.2097 0.058 Uiso 1 1 calc R U . . .
H20D H -0.1382 0.0504 -0.1917 0.058 Uiso 1 1 calc R U . . .
C21B C -0.1953(6) 0.1451(3) -0.21959(13) 0.0457(13) Uani 1 1 d . . . . .
H21C H -0.2781 0.1540 -0.2067 0.055 Uiso 1 1 calc R U . . .
H21D H -0.1561 0.1954 -0.2248 0.055 Uiso 1 1 calc R U . . .
C22B C -0.2300(6) 0.1055(4) -0.25326(14) 0.0577(16) Uani 1 1 d . . . . .
H22C H -0.1469 0.0972 -0.2660 0.069 Uiso 1 1 calc R U . . .
H22D H -0.2671 0.0547 -0.2478 0.069 Uiso 1 1 calc R U . . .
C23B C -0.3271(6) 0.1463(4) -0.27677(14) 0.0571(16) Uani 1 1 d . . . . .
H23C H -0.4110 0.1539 -0.2642 0.068 Uiso 1 1 calc R U . . .
H23D H -0.2908 0.1973 -0.2821 0.068 Uiso 1 1 calc R U . . .
C24B C -0.3583(8) 0.1061(5) -0.31025(17) 0.079(2) Uani 1 1 d . . . . .
H24C H -0.2749 0.1010 -0.3232 0.094 Uiso 1 1 calc R U . . .
H24D H -0.3895 0.0540 -0.3049 0.094 Uiso 1 1 calc R U . . .
C25B C -0.4597(8) 0.1432(5) -0.33326(18) 0.100(3) Uani 1 1 d . . . . .
H25D H -0.5455 0.1445 -0.3217 0.150 Uiso 1 1 calc R U . . .
H25E H -0.4680 0.1140 -0.3546 0.150 Uiso 1 1 calc R U . . .
H25F H -0.4316 0.1953 -0.3386 0.150 Uiso 1 1 calc R U . . .
C26B C 0.2988(5) 0.5673(3) 0.12613(11) 0.0366(11) Uani 1 1 d . . . . .
H26C H 0.3847 0.5546 0.1154 0.044 Uiso 1 1 calc R U . B 1
H26D H 0.2623 0.5195 0.1357 0.044 Uiso 1 1 calc R U . B 1
C27B C 0.3259(5) 0.6227(3) 0.15613(11) 0.0368(11) Uani 1 1 d . . . . .
H27C H 0.3648 0.6703 0.1471 0.044 Uiso 1 1 calc R U . . .
H27D H 0.2412 0.6356 0.1673 0.044 Uiso 1 1 calc R U . . .
C28B C 0.4209(5) 0.5877(3) 0.18268(12) 0.0416(12) Uani 1 1 d . . . . .
H28C H 0.3815 0.5397 0.1912 0.050 Uiso 1 1 calc R U . . .
H28D H 0.5048 0.5744 0.1711 0.050 Uiso 1 1 calc R U . . .
C29B C 0.4535(6) 0.6387(3) 0.21346(12) 0.0463(13) Uani 1 1 d . . . . .
H29C H 0.3698 0.6544 0.2245 0.056 Uiso 1 1 calc R U . . .
H29D H 0.4986 0.6853 0.2053 0.056 Uiso 1 1 calc R U . . .
C30B C 0.5421(6) 0.5990(3) 0.24011(13) 0.0498(14) Uani 1 1 d . . . . .
H30C H 0.4970 0.5517 0.2475 0.060 Uiso 1 1 calc R U . . .
H30D H 0.6254 0.5838 0.2288 0.060 Uiso 1 1 calc R U . . .
C31B C 0.5778(6) 0.6449(3) 0.27203(13) 0.0545(15) Uani 1 1 d . . . . .
H31C H 0.4951 0.6604 0.2836 0.065 Uiso 1 1 calc R U . . .
H31D H 0.6248 0.6918 0.2650 0.065 Uiso 1 1 calc R U . . .
C32B C 0.6649(7) 0.6010(4) 0.29753(14) 0.0578(16) Uani 1 1 d . . . . .
H32C H 0.6197 0.5526 0.3032 0.069 Uiso 1 1 calc R U . . .
H32D H 0.7490 0.5878 0.2860 0.069 Uiso 1 1 calc R U . . .
C33B C 0.6986(7) 0.6417(4) 0.33101(15) 0.0682(19) Uani 1 1 d . . . . .
H33C H 0.6151 0.6548 0.3428 0.082 Uiso 1 1 calc R U . . .
H33D H 0.7449 0.6899 0.3257 0.082 Uiso 1 1 calc R U . . .
C34B C 0.7854(8) 0.5948(4) 0.35535(16) 0.078(2) Uani 1 1 d . . . . .
H34C H 0.8749 0.5910 0.3453 0.093 Uiso 1 1 calc R U . . .
H34D H 0.7485 0.5426 0.3564 0.093 Uiso 1 1 calc R U . . .
C35B C 0.8000(12) 0.6249(6) 0.3922(2) 0.134(4) Uani 1 1 d . . . . .
H35C H 0.7125 0.6211 0.4034 0.161 Uiso 1 1 calc R U . . .
H35D H 0.8614 0.5906 0.4048 0.161 Uiso 1 1 calc R U . . .
C36B C 0.8458(11) 0.6996(6) 0.3962(2) 0.129(4) Uani 1 1 d . . . . .
H36D H 0.9331 0.7046 0.3856 0.194 Uiso 1 1 calc R U . . .
H36E H 0.8529 0.7117 0.4207 0.194 Uiso 1 1 calc R U . . .
H36F H 0.7835 0.7349 0.3852 0.194 Uiso 1 1 calc R U . . .

loop_
_atom_site_aniso_label
_atom_site_aniso_U_11
_atom_site_aniso_U_22
_atom_site_aniso_U_33
_atom_site_aniso_U_23
_atom_site_aniso_U_13
_atom_site_aniso_U_12
S1A 0.0410(7) 0.0238(5) 0.0288(5) 0.0087(4) -0.0128(5) -0.0170(5)
C1A 0.021(2) 0.021(2) 0.027(2) 0.0042(16) 0.0002(17) -0.0045(17)
C2A 0.029(2) 0.020(2) 0.027(2) 0.0044(17) -0.0053(18) -0.0051(17)
C3A 0.026(2) 0.0184(19) 0.026(2) 0.0014(16) -0.0013(17) -0.0069(17)
C4A 0.027(2) 0.021(2) 0.029(2) 0.0035(17) -0.0052(18) -0.0063(18)
C5A 0.030(2) 0.023(2) 0.026(2) 0.0038(16) -0.0061(18) -0.0058(17)
C6A 0.035(3) 0.020(2) 0.030(3) 0.007(2) -0.008(2) -0.013(2)
S2A 0.0301(10) 0.0290(8) 0.0408(10) 0.0184(7) -0.0133(7) -0.0156(7)
C7A 0.026(3) 0.020(2) 0.027(3) 0.0030(19) -0.002(2) -0.0043(19)
C8A 0.029(3) 0.019(2) 0.027(3) 0.0039(19) -0.005(2) -0.006(2)
C9A 0.034(3) 0.024(3) 0.028(3) 0.008(2) -0.008(2) -0.014(2)
S3A 0.0312(11) 0.0316(9) 0.0460(11) 0.0200(7) -0.0147(7) -0.0138(7)
C10A 0.034(3) 0.022(2) 0.026(2) 0.0061(16) -0.0064(19) -0.0052(18)
C5C 0.030(2) 0.023(2) 0.026(2) 0.0038(16) -0.0061(18) -0.0058(17)
C6C 0.035(3) 0.020(2) 0.030(3) 0.007(2) -0.008(2) -0.013(2)
S2C 0.0301(10) 0.0290(8) 0.0408(10) 0.0184(7) -0.0133(7) -0.0156(7)
C7C 0.026(3) 0.020(2) 0.027(3) 0.0030(19) -0.002(2) -0.0043(19)
C8C 0.029(3) 0.019(2) 0.027(3) 0.0039(19) -0.005(2) -0.006(2)
C9C 0.034(3) 0.024(3) 0.028(3) 0.008(2) -0.008(2) -0.014(2)
S3C 0.0312(11) 0.0316(9) 0.0460(11) 0.0200(7) -0.0147(7) -0.0138(7)
C10C 0.034(3) 0.022(2) 0.026(2) 0.0061(16) -0.0064(19) -0.0052(18)
C11A 0.033(2) 0.024(2) 0.032(2) 0.0088(17) -0.0069(18) -0.0103(17)
C12A 0.028(4) 0.021(2) 0.025(3) 0.006(2) -0.002(3) -0.004(3)
C13A 0.047(3) 0.025(2) 0.035(2) 0.0098(18) -0.007(2) -0.0105(19)
C14A 0.030(4) 0.026(3) 0.033(3) 0.008(2) 0.002(2) -0.013(2)
S4A 0.0361(16) 0.0340(9) 0.0342(10) 0.0151(8) -0.0126(10) -0.0220(10)
C11C 0.033(2) 0.024(2) 0.032(2) 0.0088(17) -0.0069(18) -0.0103(17)
C12C 0.028(4) 0.021(2) 0.025(3) 0.006(2) -0.002(3) -0.004(3)
C13C 0.047(3) 0.025(2) 0.035(2) 0.0098(18) -0.007(2) -0.0105(19)
C14C 0.030(4) 0.026(3) 0.033(3) 0.008(2) 0.002(2) -0.013(2)
S4C 0.0361(16) 0.0340(9) 0.0342(10) 0.0151(8) -0.0126(10) -0.0220(10)
C15A 0.027(2) 0.021(2) 0.029(2) 0.0042(17) -0.0034(18) -0.0071(17)
C16A 0.028(2) 0.024(2) 0.031(2) 0.0055(17) -0.0035(18) -0.0063(18)
C17A 0.033(2) 0.028(2) 0.032(2) 0.0050(18) -0.0072(19) -0.0075(19)
C18A 0.044(3) 0.033(2) 0.034(2) 0.0070(19) -0.012(2) -0.007(2)
C19A 0.044(3) 0.038(3) 0.031(2) 0.0012(19) -0.009(2) -0.003(2)
C20A 0.056(3) 0.050(3) 0.034(2) 0.007(2) -0.016(2) -0.005(3)
C21A 0.056(3) 0.050(3) 0.035(3) 0.000(2) -0.015(2) 0.000(3)
C22A 0.071(4) 0.064(4) 0.041(3) 0.003(3) -0.023(3) 0.000(3)
C23A 0.071(4) 0.067(4) 0.048(3) -0.011(3) -0.026(3) 0.012(3)
C24A 0.095(5) 0.095(5) 0.052(4) -0.002(3) -0.038(4) 0.016(4)
C25A 0.143(8) 0.129(7) 0.081(5) -0.037(5) -0.071(6) 0.037(6)
C26A 0.040(3) 0.033(2) 0.040(2) 0.013(2) -0.017(2) -0.011(2)
C27A 0.041(3) 0.035(2) 0.035(2) 0.0093(19) -0.006(2) -0.003(2)
C28A 0.053(3) 0.045(3) 0.038(3) 0.006(2) -0.016(2) -0.002(2)
C29A 0.054(3) 0.051(3) 0.037(3) 0.008(2) -0.010(2) 0.000(3)
C30A 0.067(4) 0.058(3) 0.036(3) 0.001(2) -0.017(3) 0.008(3)
C31A 0.070(4) 0.071(4) 0.041(3) 0.005(3) -0.014(3) 0.005(3)
C32A 0.076(4) 0.070(4) 0.048(3) -0.004(3) -0.022(3) 0.016(3)
C33A 0.080(5) 0.093(5) 0.047(3) 0.001(3) -0.015(3) 0.005(4)
C34A 0.108(6) 0.081(5) 0.069(4) -0.012(3) -0.042(4) 0.020(4)
C35A 0.163(9) 0.116(6) 0.068(5) -0.005(4) -0.042(5) 0.039(6)
C36A 0.158(10) 0.119(7) 0.086(6) 0.008(5) -0.040(6) 0.027(6)
S1B 0.0407(7) 0.0208(5) 0.0286(5) -0.0078(4) -0.0137(5) 0.0145(5)
C1B 0.032(2) 0.0204(19) 0.0230(19) -0.0040(16) -0.0033(17) 0.0060(17)
C2B 0.032(2) 0.0188(19) 0.024(2) -0.0058(15) -0.0033(17) 0.0070(16)
C3B 0.024(2) 0.0203(18) 0.0211(19) -0.0014(15) -0.0009(16) 0.0066(16)
C4B 0.032(2) 0.0195(18) 0.0230(19) -0.0045(15) -0.0047(17) 0.0084(16)
C5B 0.031(2) 0.0216(18) 0.022(2) -0.0025(15) -0.0016(17) 0.0073(16)
C6B 0.041(4) 0.030(3) 0.032(3) -0.010(2) -0.016(3) 0.020(3)
S2B 0.0482(12) 0.0277(9) 0.0259(10) -0.0125(7) -0.0139(7) 0.0202(8)
C7B 0.036(3) 0.029(2) 0.020(3) -0.0052(19) -0.005(2) 0.011(2)
C8B 0.031(3) 0.026(2) 0.018(3) -0.0044(19) -0.003(2) 0.009(2)
C9B 0.034(4) 0.027(3) 0.025(3) -0.008(2) -0.010(2) 0.016(3)
S3B 0.0662(15) 0.0317(9) 0.0217(10) -0.0126(7) -0.0187(8) 0.0259(9)
C10B 0.026(5) 0.019(2) 0.020(3) -0.0020(18) 0.000(2) 0.006(2)
C5D 0.031(2) 0.0216(18) 0.022(2) -0.0025(15) -0.0016(17) 0.0073(16)
C6D 0.041(4) 0.030(3) 0.032(3) -0.010(2) -0.016(3) 0.020(3)
S2D 0.0482(12) 0.0277(9) 0.0259(10) -0.0125(7) -0.0139(7) 0.0202(8)
C7D 0.036(3) 0.029(2) 0.020(3) -0.0052(19) -0.005(2) 0.011(2)
C8D 0.031(3) 0.026(2) 0.018(3) -0.0044(19) -0.003(2) 0.009(2)
C9D 0.034(4) 0.027(3) 0.025(3) -0.008(2) -0.010(2) 0.016(3)
S3D 0.0662(15) 0.0317(9) 0.0217(10) -0.0126(7) -0.0187(8) 0.0259(9)
C10D 0.026(5) 0.019(2) 0.020(3) -0.0020(18) 0.000(2) 0.006(2)
C11B 0.034(4) 0.023(2) 0.023(4) -0.006(2) -0.004(3) 0.009(2)
C12B 0.028(3) 0.0230(19) 0.022(2) -0.0046(16) -0.001(2) 0.007(2)
C13B 0.031(4) 0.023(2) 0.026(3) -0.008(2) 0.001(3) 0.007(3)
C14B 0.038(4) 0.025(3) 0.028(3) -0.005(2) -0.002(3) 0.011(3)
S4B 0.0416(16) 0.0272(9) 0.0273(10) -0.0094(7) -0.0111(10) 0.0175(10)
C11D 0.034(4) 0.023(2) 0.023(4) -0.006(2) -0.004(3) 0.009(2)
C12D 0.028(3) 0.0230(19) 0.022(2) -0.0046(16) -0.001(2) 0.007(2)
C13D 0.031(4) 0.023(2) 0.026(3) -0.008(2) 0.001(3) 0.007(3)
C14D 0.038(4) 0.025(3) 0.028(3) -0.005(2) -0.002(3) 0.011(3)
S4D 0.0416(16) 0.0272(9) 0.0273(10) -0.0094(7) -0.0111(10) 0.0175(10)
C15B 0.039(3) 0.021(2) 0.024(2) -0.0038(17) -0.0067(19) 0.0109(19)
C16B 0.030(2) 0.028(2) 0.024(2) -0.0050(17) -0.0074(18) 0.0056(19)
C17B 0.034(3) 0.026(2) 0.029(2) -0.0059(18) -0.009(2) 0.0065(19)
C18B 0.035(3) 0.038(3) 0.031(2) -0.010(2) -0.010(2) 0.004(2)
C19B 0.041(3) 0.039(3) 0.030(2) -0.005(2) -0.013(2) 0.005(2)
C20B 0.055(4) 0.053(3) 0.036(3) -0.007(2) -0.017(3) 0.005(3)
C21B 0.052(3) 0.050(3) 0.035(3) 0.000(2) -0.013(2) 0.001(3)
C22B 0.065(4) 0.065(4) 0.043(3) -0.007(3) -0.024(3) 0.005(3)
C23B 0.068(4) 0.067(4) 0.036(3) 0.007(3) -0.017(3) -0.007(3)
C24B 0.083(5) 0.097(6) 0.055(4) -0.003(4) -0.039(4) -0.006(4)
C25B 0.105(7) 0.136(8) 0.058(4) 0.023(5) -0.040(5) -0.028(6)
C26B 0.047(3) 0.033(2) 0.030(2) -0.008(2) -0.011(2) 0.012(2)
C27B 0.048(3) 0.035(3) 0.027(2) -0.007(2) -0.010(2) 0.005(2)
C28B 0.047(3) 0.041(3) 0.036(3) -0.007(2) -0.016(2) 0.003(2)
C29B 0.063(4) 0.048(3) 0.028(3) -0.008(2) -0.016(2) 0.001(3)
C30B 0.060(4) 0.052(3) 0.036(3) -0.005(2) -0.017(3) -0.005(3)
C31B 0.069(4) 0.061(4) 0.033(3) -0.007(3) -0.015(3) 0.000(3)
C32B 0.077(4) 0.061(4) 0.035(3) -0.001(3) -0.021(3) -0.012(3)
C33B 0.082(5) 0.079(5) 0.043(3) -0.010(3) -0.024(3) -0.001(4)
C34B 0.112(6) 0.070(4) 0.051(4) 0.010(3) -0.040(4) -0.022(4)
C35B 0.197(12) 0.117(8) 0.086(6) 0.018(6) -0.078(7) -0.039(8)
C36B 0.182(11) 0.110(8) 0.095(7) -0.006(6) -0.078(7) -0.008(8)

loop_
_atom_type_symbol
_atom_type_description
_atom_type_scat_dispersion_real
_atom_type_scat_dispersion_imag
_atom_type_scat_source
C C 0.0181 0.0091 'International Tables Vol C Tables 4.2.6.8 and 6.1.1.4'
H H 0.0000 0.0000 'International Tables Vol C Tables 4.2.6.8 and 6.1.1.4'
S S 0.3331 0.5567 'International Tables Vol C Tables 4.2.6.8 and 6.1.1.4'

loop_
_geom_angle_atom_site_label_1
_geom_angle_atom_site_label_2
_geom_angle_atom_site_label_3
_geom_angle
_geom_angle_site_symmetry_1
_geom_angle_site_symmetry_3
C1A S1A C4A 92.47(19) . .
C2A C1A C1A 129.3(5) . 3_666
C2A C1A S1A 110.1(3) . .
C1A C1A S1A 120.5(4) 3_666 .
C1A C2A C3A 114.4(4) . .
C1A C2A H2A 122.8 . .
C3A C2A H2A 122.8 . .
C4A C3A C2A 112.1(4) . .
C4A C3A C15A 123.9(4) . .
C2A C3A C15A 124.0(4) . .
C3A C4A C5A 131.0(4) . .
C3A C4A C5C 131.1(6) . .
C3A C4A S1A 110.9(3) . .
C5A C4A S1A 118.0(4) . .
C5C C4A S1A 117.9(6) . .
C6A C5A C4A 127.3(5) . .
C6A C5A S2A 111.6(5) . .
C4A C5A S2A 120.9(5) . .
C5A C6A C7A 111.7(6) . .
C5A C6A H6A 124.2 . .
C7A C6A H6A 124.2 . .
C8A S2A C5A 91.9(3) . .
C8A C7A C6A 114.7(5) . .
C8A C7A S3A 109.9(4) . .
C6A C7A S3A 135.3(5) . .
C7A C8A C9A 114.5(5) . .
C7A C8A S2A 110.2(4) . .
C9A C8A S2A 135.3(5) . .
C10A C9A C8A 112.4(6) . .
C10A C9A H9A 123.8 . .
C8A C9A H9A 123.8 . .
C7A S3A C10A 92.0(3) . .
C9A C10A C11A 125.9(6) . .
C9A C10A S3A 111.1(5) . .
C11A C10A S3A 122.6(6) . .
C6C C5C C4A 127.2(11) . .
C6C C5C S2C 111.9(11) . .
C4A C5C S2C 120.6(10) . .
C5C C6C C7C 112.1(12) . .
C5C C6C H6C 123.9 . .
C7C C6C H6C 123.9 . .
C8C S2C C5C 91.1(7) . .
C8C C7C C6C 113.8(11) . .
C8C C7C S3C 110.6(9) . .
C6C C7C S3C 135.7(11) . .
C7C C8C C9C 114.8(11) . .
C7C C8C S2C 111.1(9) . .
C9C C8C S2C 134.2(11) . .
C10C C9C C8C 110.8(12) . .
C10C C9C H9C 124.6 . .
C8C C9C H9C 124.6 . .
C7C S3C C10C 90.9(7) . .
C9C C10C C11C 127.7(14) . .
C9C C10C S3C 112.9(12) . .
C11C C10C S3C 118.7(13) . .
C12A C11A C10A 130.3(7) . .
C12A C11A S4A 111.8(5) . .
C10A C11A S4A 117.8(7) . .
C11A C12A C13A 110.4(6) . .
C11A C12A C26A 125.8(7) . .
C13A C12A C26A 123.0(7) . .
C14A C13A C12A 114.6(6) . .
C14A C13A H13A 122.7 . .
C12A C13A H13A 122.7 . .
C13A C14A S4A 111.4(5) . .
C13A C14A H14A 124.3 . .
S4A C14A H14A 124.3 . .
C14A S4A C11A 91.8(4) . .
C12C C11C C10C 136.3(18) . .
C12C C11C S4C 110.9(13) . .
C10C C11C S4C 111.6(17) . .
C11C C12C C13C 111.3(16) . .
C11C C12C C26A 118(2) . .
C13C C12C C26A 124(2) . .
C14C C13C C12C 114.0(16) . .
C14C C13C H13C 123.0 . .
C12C C13C H13C 123.0 . .
C13C C14C S4C 111.4(14) . .
C13C C14C H14C 124.3 . .
S4C C14C H14C 124.3 . .
C14C S4C C11C 92.3(10) . .
C3A C15A C16A 117.0(3) . .
C3A C15A H15A 108.0 . .
C16A C15A H15A 108.0 . .
C3A C15A H15B 108.0 . .
C16A C15A H15B 108.0 . .
H15A C15A H15B 107.3 . .
C17A C16A C15A 110.2(3) . .
C17A C16A H16A 109.6 . .
C15A C16A H16A 109.6 . .
C17A C16A H16B 109.6 . .
C15A C16A H16B 109.6 . .
H16A C16A H16B 108.1 . .
C18A C17A C16A 115.8(4) . .
C18A C17A H17A 108.3 . .
C16A C17A H17A 108.3 . .
C18A C17A H17B 108.3 . .
C16A C17A H17B 108.3 . .
H17A C17A H17B 107.4 . .
C17A C18A C19A 112.7(4) . .
C17A C18A H18A 109.1 . .
C19A C18A H18A 109.1 . .
C17A C18A H18B 109.1 . .
C19A C18A H18B 109.1 . .
H18A C18A H18B 107.8 . .
C20A C19A C18A 114.9(4) . .
C20A C19A H19A 108.5 . .
C18A C19A H19A 108.5 . .
C20A C19A H19B 108.5 . .
C18A C19A H19B 108.5 . .
H19A C19A H19B 107.5 . .
C21A C20A C19A 114.9(4) . .
C21A C20A H20A 108.5 . .
C19A C20A H20A 108.5 . .
C21A C20A H20B 108.5 . .
C19A C20A H20B 108.5 . .
H20A C20A H20B 107.5 . .
C22A C21A C20A 114.5(5) . .
C22A C21A H21A 108.6 . .
C20A C21A H21A 108.6 . .
C22A C21A H21B 108.6 . .
C20A C21A H21B 108.6 . .
H21A C21A H21B 107.6 . .
C23A C22A C21A 116.7(5) . .
C23A C22A H22A 108.1 . .
C21A C22A H22A 108.1 . .
C23A C22A H22B 108.1 . .
C21A C22A H22B 108.1 . .
H22A C22A H22B 107.3 . .
C22A C23A C24A 115.5(6) . .
C22A C23A H23A 108.4 . .
C24A C23A H23A 108.4 . .
C22A C23A H23B 108.4 . .
C24A C23A H23B 108.4 . .
H23A C23A H23B 107.5 . .
C25A C24A C23A 117.6(7) . .
C25A C24A H24A 107.9 . .
C23A C24A H24A 107.9 . .
C25A C24A H24B 107.9 . .
C23A C24A H24B 107.9 . .
H24A C24A H24B 107.2 . .
C24A C25A H25A 109.5 . .
C24A C25A H25B 109.5 . .
H25A C25A H25B 109.5 . .
C24A C25A H25C 109.5 . .
H25A C25A H25C 109.5 . .
H25B C25A H25C 109.5 . .
C12A C26A C27A 116.6(5) . .
C27A C26A C12C 112.6(13) . .
C12A C26A H26A 108.1 . .
C27A C26A H26A 108.1 . .
C12A C26A H26B 108.1 . .
C27A C26A H26B 108.1 . .
H26A C26A H26B 107.3 . .
C26A C27A C28A 111.3(4) . .
C26A C27A H27A 109.4 . .
C28A C27A H27A 109.4 . .
C26A C27A H27B 109.4 . .
C28A C27A H27B 109.4 . .
H27A C27A H27B 108.0 . .
C29A C28A C27A 114.7(4) . .
C29A C28A H28A 108.6 . .
C27A C28A H28A 108.6 . .
C29A C28A H28B 108.6 . .
C27A C28A H28B 108.6 . .
H28A C28A H28B 107.6 . .
C28A C29A C30A 112.3(5) . .
C28A C29A H29A 109.2 . .
C30A C29A H29A 109.2 . .
C28A C29A H29B 109.2 . .
C30A C29A H29B 109.2 . .
H29A C29A H29B 107.9 . .
C31A C30A C29A 116.1(5) . .
C31A C30A H30A 108.3 . .
C29A C30A H30A 108.3 . .
C31A C30A H30B 108.3 . .
C29A C30A H30B 108.3 . .
H30A C30A H30B 107.4 . .
C30A C31A C32A 113.1(5) . .
C30A C31A H31A 109.0 . .
C32A C31A H31A 109.0 . .
C30A C31A H31B 109.0 . .
C32A C31A H31B 109.0 . .
H31A C31A H31B 107.8 . .
C33A C32A C31A 116.4(6) . .
C33A C32A H32A 108.2 . .
C31A C32A H32A 108.2 . .
C33A C32A H32B 108.2 . .
C31A C32A H32B 108.2 . .
H32A C32A H32B 107.3 . .
C32A C33A C34A 113.6(6) . .
C32A C33A H33A 108.9 . .
C34A C33A H33A 108.9 . .
C32A C33A H33B 108.9 . .
C34A C33A H33B 108.9 . .
H33A C33A H33B 107.7 . .
C35A C34A C33A 117.0(7) . .
C35A C34A H34A 108.1 . .
C33A C34A H34A 108.1 . .
C35A C34A H34B 108.1 . .
C33A C34A H34B 108.1 . .
H34A C34A H34B 107.3 . .
C36A C35A C34A 114.2(8) . .
C36A C35A H35A 108.7 . .
C34A C35A H35A 108.7 . .
C36A C35A H35B 108.7 . .
C34A C35A H35B 108.7 . .
H35A C35A H35B 107.6 . .
C35A C36A H36A 109.5 . .
C35A C36A H36B 109.5 . .
H36A C36A H36B 109.5 . .
C35A C36A H36C 109.5 . .
H36A C36A H36C 109.5 . .
H36B C36A H36C 109.5 . .
C1B S1B C4B 92.37(19) . .
C2B C1B C1B 129.5(5) . 3_655
C2B C1B S1B 110.0(3) . .
C1B C1B S1B 120.4(4) 3_655 .
C1B C2B C3B 114.8(4) . .
C1B C2B H2B 122.6 . .
C3B C2B H2B 122.6 . .
C4B C3B C2B 111.7(4) . .
C4B C3B C15B 123.7(3) . .
C2B C3B C15B 124.6(4) . .
C3B C4B C5D 130.9(6) . .
C3B C4B C5B 131.8(4) . .
C3B C4B S1B 111.1(3) . .
C5D C4B S1B 117.9(6) . .
C5B C4B S1B 117.1(4) . .
C6B C5B C4B 127.8(6) . .
C6B C5B S2B 111.0(5) . .
C4B C5B S2B 121.1(5) . .
C5B C6B C7B 112.5(6) . .
C5B C6B H6B 123.7 . .
C7B C6B H6B 123.7 . .
C8B S2B C5B 91.6(3) . .
C8B C7B C6B 112.8(5) . .
C8B C7B S3B 112.0(5) . .
C6B C7B S3B 135.2(5) . .
C7B C8B C9B 113.0(5) . .
C7B C8B S2B 112.1(4) . .
C9B C8B S2B 134.8(5) . .
C11B C9B C8B 111.7(6) . .
C11B C9B H9B 124.2 . .
C8B C9B H9B 124.2 . .
C7B S3B C11B 90.6(5) . .
C12B C10B C11B 132.0(11) . .
C12B C10B S4B 111.8(7) . .
C11B C10B S4B 116.2(9) . .
C6D C5D C4B 127.4(11) . .
C6D C5D S2D 111.8(10) . .
C4B C5D S2D 120.4(9) . .
C5D C6D C7D 110.7(12) . .
C5D C6D H6D 124.7 . .
C7D C6D H6D 124.7 . .
C8D S2D C5D 90.6(7) . .
C8D C7D C6D 115.3(11) . .
C8D C7D S3D 110.2(9) . .
C6D C7D S3D 134.5(11) . .
C7D C8D C9D 115.9(11) . .
C7D C8D S2D 111.7(9) . .
C9D C8D S2D 132.4(11) . .
C11D C9D C8D 111.6(16) . .
C11D C9D H9D 124.2 . .
C8D C9D H9D 124.2 . .
C7D S3D C11D 94.0(16) . .
C11D C10D C12D 132(3) . .
C11D C10D S4D 119(3) . .
C12D C10D S4D 108.7(17) . .
C9B C11B C10B 125.8(10) . .
C9B C11B S3B 112.6(7) . .
C10B C11B S3B 121.6(10) . .
C10B C12B C13B 110.9(8) . .
C10B C12B C26B 125.8(9) . .
C13B C12B C26B 123.2(8) . .
C14B C13B C12B 114.4(6) . .
C14B C13B H13B 122.8 . .
C12B C13B H13B 122.8 . .
C13B C14B S4B 111.3(5) . .
C13B C14B H14B 124.4 . .
S4B C14B H14B 124.4 . .
C14B S4B C10B 91.6(4) . .
C10D C11D C9D 124(3) . .
C10D C11D S3D 128(4) . .
C9D C11D S3D 108.2(19) . .
C13D C12D C10D 112(2) . .
C13D C12D C26B 127(2) . .
C10D C12D C26B 120(2) . .
C14D C13D C12D 113.7(18) . .
C14D C13D H13D 123.2 . .
C12D C13D H13D 123.2 . .
C13D C14D S4D 112.6(15) . .
C13D C14D H14D 123.7 . .
S4D C14D H14D 123.7 . .
C14D S4D C10D 92.6(11) . .
C3B C15B C16B 116.9(3) . .
C3B C15B H15C 108.1 . .
C16B C15B H15C 108.1 . .
C3B C15B H15D 108.1 . .
C16B C15B H15D 108.1 . .
H15C C15B H15D 107.3 . .
C17B C16B C15B 109.9(3) . .
C17B C16B H16C 109.7 . .
C15B C16B H16C 109.7 . .
C17B C16B H16D 109.7 . .
C15B C16B H16D 109.7 . .
H16C C16B H16D 108.2 . .
C16B C17B C18B 115.9(4) . .
C16B C17B H17C 108.3 . .
C18B C17B H17C 108.3 . .
C16B C17B H17D 108.3 . .
C18B C17B H17D 108.3 . .
H17C C17B H17D 107.4 . .
C19B C18B C17B 112.5(4) . .
C19B C18B H18C 109.1 . .
C17B C18B H18C 109.1 . .
C19B C18B H18D 109.1 . .
C17B C18B H18D 109.1 . .
H18C C18B H18D 107.8 . .
C20B C19B C18B 114.7(4) . .
C20B C19B H19C 108.6 . .
C18B C19B H19C 108.6 . .
C20B C19B H19D 108.6 . .
C18B C19B H19D 108.6 . .
H19C C19B H19D 107.6 . .
C21B C20B C19B 114.8(4) . .
C21B C20B H20C 108.6 . .
C19B C20B H20C 108.6 . .
C21B C20B H20D 108.6 . .
C19B C20B H20D 108.6 . .
H20C C20B H20D 107.5 . .
C22B C21B C20B 114.3(5) . .
C22B C21B H21C 108.7 . .
C20B C21B H21C 108.7 . .
C22B C21B H21D 108.7 . .
C20B C21B H21D 108.7 . .
H21C C21B H21D 107.6 . .
C23B C22B C21B 116.7(5) . .
C23B C22B H22C 108.1 . .
C21B C22B H22C 108.1 . .
C23B C22B H22D 108.1 . .
C21B C22B H22D 108.1 . .
H22C C22B H22D 107.3 . .
C24B C23B C22B 115.5(6) . .
C24B C23B H23C 108.4 . .
C22B C23B H23C 108.4 . .
C24B C23B H23D 108.4 . .
C22B C23B H23D 108.4 . .
H23C C23B H23D 107.5 . .
C25B C24B C23B 116.7(7) . .
C25B C24B H24C 108.1 . .
C23B C24B H24C 108.1 . .
C25B C24B H24D 108.1 . .
C23B C24B H24D 108.1 . .
H24C C24B H24D 107.3 . .
C24B C25B H25D 109.5 . .
C24B C25B H25E 109.5 . .
H25D C25B H25E 109.5 . .
C24B C25B H25F 109.5 . .
H25D C25B H25F 109.5 . .
H25E C25B H25F 109.5 . .
C12B C26B C27B 116.9(5) . .
C27B C26B C12D 114.1(13) . .
C12B C26B H26C 108.1 . .
C27B C26B H26C 108.1 . .
C12B C26B H26D 108.1 . .
C27B C26B H26D 108.1 . .
H26C C26B H26D 107.3 . .
C28B C27B C26B 111.5(4) . .
C28B C27B H27C 109.3 . .
C26B C27B H27C 109.3 . .
C28B C27B H27D 109.3 . .
C26B C27B H27D 109.3 . .
H27C C27B H27D 108.0 . .
C29B C28B C27B 115.1(4) . .
C29B C28B H28C 108.5 . .
C27B C28B H28C 108.5 . .
C29B C28B H28D 108.5 . .
C27B C28B H28D 108.5 . .
H28C C28B H28D 107.5 . .
C28B C29B C30B 112.7(4) . .
C28B C29B H29C 109.0 . .
C30B C29B H29C 109.0 . .
C28B C29B H29D 109.0 . .
C30B C29B H29D 109.0 . .
H29C C29B H29D 107.8 . .
C31B C30B C29B 116.5(5) . .
C31B C30B H30C 108.2 . .
C29B C30B H30C 108.2 . .
C31B C30B H30D 108.2 . .
C29B C30B H30D 108.2 . .
H30C C30B H30D 107.3 . .
C30B C31B C32B 113.3(5) . .
C30B C31B H31C 108.9 . .
C32B C31B H31C 108.9 . .
C30B C31B H31D 108.9 . .
C32B C31B H31D 108.9 . .
H31C C31B H31D 107.7 . .
C33B C32B C31B 116.4(5) . .
C33B C32B H32C 108.2 . .
C31B C32B H32C 108.2 . .
C33B C32B H32D 108.2 . .
C31B C32B H32D 108.2 . .
H32C C32B H32D 107.3 . .
C32B C33B C34B 113.8(6) . .
C32B C33B H33C 108.8 . .
C34B C33B H33C 108.8 . .
C32B C33B H33D 108.8 . .
C34B C33B H33D 108.8 . .
H33C C33B H33D 107.7 . .
C33B C34B C35B 116.6(7) . .
C33B C34B H34C 108.2 . .
C35B C34B H34C 108.2 . .
C33B C34B H34D 108.2 . .
C35B C34B H34D 108.2 . .
H34C C34B H34D 107.3 . .
C36B C35B C34B 117.1(8) . .
C36B C35B H35C 108.0 . .
C34B C35B H35C 108.0 . .
C36B C35B H35D 108.0 . .
C34B C35B H35D 108.0 . .
H35C C35B H35D 107.3 . .
C35B C36B H36D 109.5 . .
C35B C36B H36E 109.5 . .
H36D C36B H36E 109.5 . .
C35B C36B H36F 109.5 . .
H36D C36B H36F 109.5 . .
H36E C36B H36F 109.5 . .

loop_
_geom_bond_atom_site_label_1
_geom_bond_atom_site_label_2
_geom_bond_distance
_geom_bond_site_symmetry_2
S1A C1A 1.726(4) .
S1A C4A 1.734(4) .
C1A C2A 1.375(6) .
C1A C1A 1.439(8) 3_666
C2A C3A 1.412(5) .
C2A H2A 0.9400 .
C3A C4A 1.382(6) .
C3A C15A 1.513(6) .
C4A C5A 1.451(8) .
C4A C5C 1.461(17) .
C5A C6A 1.375(8) .
C5A S2A 1.753(6) .
C6A C7A 1.405(7) .
C6A H6A 0.9400 .
S2A C8A 1.720(6) .
C7A C8A 1.391(8) .
C7A S3A 1.729(6) .
C8A C9A 1.404(7) .
C9A C10A 1.372(8) .
C9A H9A 0.9400 .
S3A C10A 1.754(7) .
C10A C11A 1.456(12) .
C5C C6C 1.373(15) .
C5C S2C 1.749(13) .
C6C C7C 1.413(14) .
C6C H6C 0.9400 .
S2C C8C 1.735(12) .
C7C C8C 1.381(15) .
C7C S3C 1.743(12) .
C8C C9C 1.423(14) .
C9C C10C 1.373(15) .
C9C H9C 0.9400 .
S3C C10C 1.749(15) .
C10C C11C 1.48(3) .
C11A C12A 1.380(7) .
C11A S4A 1.740(7) .
C12A C13A 1.429(8) .
C12A C26A 1.498(8) .
C13A C14A 1.358(8) .
C13A H13A 0.9400 .
C14A S4A 1.707(6) .
C14A H14A 0.9400 .
C11C C12C 1.375(16) .
C11C S4C 1.736(15) .
C12C C13C 1.428(16) .
C12C C26A 1.54(2) .
C13C C14C 1.353(16) .
C13C H13C 0.9400 .
C14C S4C 1.703(14) .
C14C H14C 0.9400 .
C15A C16A 1.524(5) .
C15A H15A 0.9800 .
C15A H15B 0.9800 .
C16A C17A 1.521(6) .
C16A H16A 0.9800 .
C16A H16B 0.9800 .
C17A C18A 1.518(6) .
C17A H17A 0.9800 .
C17A H17B 0.9800 .
C18A C19A 1.526(6) .
C18A H18A 0.9800 .
C18A H18B 0.9800 .
C19A C20A 1.511(6) .
C19A H19A 0.9800 .
C19A H19B 0.9800 .
C20A C21A 1.509(7) .
C20A H20A 0.9800 .
C20A H20B 0.9800 .
C21A C22A 1.505(7) .
C21A H21A 0.9800 .
C21A H21B 0.9800 .
C22A C23A 1.495(8) .
C22A H22A 0.9800 .
C22A H22B 0.9800 .
C23A C24A 1.497(8) .
C23A H23A 0.9800 .
C23A H23B 0.9800 .
C24A C25A 1.482(9) .
C24A H24A 0.9800 .
C24A H24B 0.9800 .
C25A H25A 0.9700 .
C25A H25B 0.9700 .
C25A H25C 0.9700 .
C26A C27A 1.525(6) .
C26A H26A 0.9800 .
C26A H26B 0.9800 .
C27A C28A 1.525(7) .
C27A H27A 0.9800 .
C27A H27B 0.9800 .
C28A C29A 1.520(7) .
C28A H28A 0.9800 .
C28A H28B 0.9800 .
C29A C30A 1.525(7) .
C29A H29A 0.9800 .
C29A H29B 0.9800 .
C30A C31A 1.507(7) .
C30A H30A 0.9800 .
C30A H30B 0.9800 .
C31A C32A 1.522(8) .
C31A H31A 0.9800 .
C31A H31B 0.9800 .
C32A C33A 1.503(8) .
C32A H32A 0.9800 .
C32A H32B 0.9800 .
C33A C34A 1.528(9) .
C33A H33A 0.9800 .
C33A H33B 0.9800 .
C34A C35A 1.517(10) .
C34A H34A 0.9800 .
C34A H34B 0.9800 .
C35A C36A 1.421(11) .
C35A H35A 0.9800 .
C35A H35B 0.9800 .
C36A H36A 0.9700 .
C36A H36B 0.9700 .
C36A H36C 0.9700 .
S1B C1B 1.728(4) .
S1B C4B 1.738(4) .
C1B C2B 1.370(6) .
C1B C1B 1.438(8) 3_655
C2B C3B 1.416(5) .
C2B H2B 0.9400 .
C3B C4B 1.380(5) .
C3B C15B 1.501(6) .
C4B C5D 1.449(15) .
C4B C5B 1.458(8) .
C5B C6B 1.379(8) .
C5B S2B 1.742(7) .
C6B C7B 1.415(8) .
C6B H6B 0.9400 .
S2B C8B 1.711(6) .
C7B C8B 1.373(8) .
C7B S3B 1.723(6) .
C8B C9B 1.418(7) .
C9B C11B 1.365(16) .
C9B H9B 0.9400 .
S3B C11B 1.737(12) .
C10B C12B 1.369(15) .
C10B C11B 1.473(14) .
C10B S4B 1.727(12) .
C5D C6D 1.380(14) .
C5D S2D 1.763(13) .
C6D C7D 1.415(13) .
C6D H6D 0.9400 .
S2D C8D 1.726(12) .
C7D C8D 1.349(14) .
C7D S3D 1.725(12) .
C8D C9D 1.434(13) .
C9D C11D 1.43(5) .
C9D H9D 0.9400 .
S3D C11D 1.77(4) .
C10D C11D 1.41(4) .
C10D C12D 1.42(4) .
C10D S4D 1.76(3) .
C12B C13B 1.417(7) .
C12B C26B 1.481(10) .
C13B C14B 1.350(8) .
C13B H13B 0.9400 .
C14B S4B 1.706(5) .
C14B H14B 0.9400 .
C12D C13D 1.415(16) .
C12D C26B 1.55(2) .
C13D C14D 1.349(16) .
C13D H13D 0.9400 .
C14D S4D 1.697(15) .
C14D H14D 0.9400 .
C15B C16B 1.528(5) .
C15B H15C 0.9800 .
C15B H15D 0.9800 .
C16B C17B 1.522(6) .
C16B H16C 0.9800 .
C16B H16D 0.9800 .
C17B C18B 1.525(6) .
C17B H17C 0.9800 .
C17B H17D 0.9800 .
C18B C19B 1.518(6) .
C18B H18C 0.9800 .
C18B H18D 0.9800 .
C19B C20B 1.516(6) .
C19B H19C 0.9800 .
C19B H19D 0.9800 .
C20B C21B 1.511(7) .
C20B H20C 0.9800 .
C20B H20D 0.9800 .
C21B C22B 1.509(7) .
C21B H21C 0.9800 .
C21B H21D 0.9800 .
C22B C23B 1.501(8) .
C22B H22C 0.9800 .
C22B H22D 0.9800 .
C23B C24B 1.501(8) .
C23B H23C 0.9800 .
C23B H23D 0.9800 .
C24B C25B 1.489(9) .
C24B H24C 0.9800 .
C24B H24D 0.9800 .
C25B H25D 0.9700 .
C25B H25E 0.9700 .
C25B H25F 0.9700 .
C26B C27B 1.529(6) .
C26B H26C 0.9800 .
C26B H26D 0.9800 .
C27B C28B 1.519(6) .
C27B H27C 0.9800 .
C27B H27D 0.9800 .
C28B C29B 1.516(6) .
C28B H28C 0.9800 .
C28B H28D 0.9800 .
C29B C30B 1.519(7) .
C29B H29C 0.9800 .
C29B H29D 0.9800 .
C30B C31B 1.509(7) .
C30B H30C 0.9800 .
C30B H30D 0.9800 .
C31B C32B 1.516(8) .
C31B H31C 0.9800 .
C31B H31D 0.9800 .
C32B C33B 1.510(7) .
C32B H32C 0.9800 .
C32B H32D 0.9800 .
C33B C34B 1.512(8) .
C33B H33C 0.9800 .
C33B H33D 0.9800 .
C34B C35B 1.524(10) .
C34B H34C 0.9800 .
C34B H34D 0.9800 .
C35B C36B 1.385(12) .
C35B H35C 0.9800 .
C35B H35D 0.9800 .
C36B H36D 0.9700 .
C36B H36E 0.9700 .
C36B H36F 0.9700 .

loop_
_geom_torsion_atom_site_label_1
_geom_torsion_atom_site_label_2
_geom_torsion_atom_site_label_3
_geom_torsion_atom_site_label_4
_geom_torsion
_geom_torsion_site_symmetry_1
_geom_torsion_site_symmetry_4
C4A S1A C1A C2A -0.6(3) . .
C4A S1A C1A C1A -179.1(5) . 3_666
C1A C1A C2A C3A 179.7(5) 3_666 .
S1A C1A C2A C3A 1.4(5) . .
C1A C2A C3A C4A -1.6(6) . .
C1A C2A C3A C15A 178.9(4) . .
C2A C3A C4A C5A 178.0(4) . .
C15A C3A C4A C5A -2.5(8) . .
C2A C3A C4A C5C -175.0(6) . .
C15A C3A C4A C5C 4.5(9) . .
C2A C3A C4A S1A 1.0(5) . .
C15A C3A C4A S1A -179.4(3) . .
C1A S1A C4A C3A -0.2(4) . .
C1A S1A C4A C5A -177.6(4) . .
C1A S1A C4A C5C 176.4(5) . .
C3A C4A C5A C6A -162.5(4) . .
C5C C4A C5A C6A 105(8) . .
S1A C4A C5A C6A 14.3(4) . .
C3A C4A C5A S2A 24.4(6) . .
C5C C4A C5A S2A -69(8) . .
S1A C4A C5A S2A -158.9(2) . .
C4A C5A C6A C7A -174.2(4) . .
S2A C5A C6A C7A -0.51(17) . .
C6A C5A S2A C8A -0.35(13) . .
C4A C5A S2A C8A 173.8(3) . .
C5A C6A C7A C8A 1.4(4) . .
C5A C6A C7A S3A 179.2(3) . .
C6A C7A C8A C9A -180.0(3) . .
S3A C7A C8A C9A 1.7(4) . .
C6A C7A C8A S2A -1.6(4) . .
S3A C7A C8A S2A -180.0(2) . .
C5A S2A C8A C7A 1.1(3) . .
C5A S2A C8A C9A 179.0(4) . .
C7A C8A C9A C10A -1.5(5) . .
S2A C8A C9A C10A -179.3(3) . .
C8A C7A S3A C10A -1.1(3) . .
C6A C7A S3A C10A -178.9(4) . .
C8A C9A C10A C11A 174.5(6) . .
C8A C9A C10A S3A 0.6(5) . .
C7A S3A C10A C9A 0.3(4) . .
C7A S3A C10A C11A -173.8(6) . .
C3A C4A C5C C6C 163.4(4) . .
C5A C4A C5C C6C -105(8) . .
S1A C4A C5C C6C -12.4(6) . .
C3A C4A C5C S2C -23.1(10) . .
C5A C4A C5C S2C 69(8) . .
S1A C4A C5C S2C 161.1(5) . .
C4A C5C C6C C7C 174.0(8) . .
S2C C5C C6C C7C 0.1(2) . .
C6C C5C S2C C8C 0.07(15) . .
C4A C5C S2C C8C -174.3(7) . .
C5C C6C C7C C8C -0.2(4) . .
C5C C6C C7C S3C 180.0(4) . .
C6C C7C C8C C9C -179.9(4) . .
S3C C7C C8C C9C -0.1(5) . .
C6C C7C C8C S2C 0.3(5) . .
S3C C7C C8C S2C -179.9(3) . .
C5C S2C C8C C7C -0.2(3) . .
C5C S2C C8C C9C -179.9(5) . .
C7C C8C C9C C10C 0.0(6) . .
S2C C8C C9C C10C 179.8(4) . .
C8C C7C S3C C10C 0.1(4) . .
C6C C7C S3C C10C 179.9(4) . .
C8C C9C C10C C11C -170.9(19) . .
C8C C9C C10C S3C 0.0(5) . .
C7C S3C C10C C9C -0.1(4) . .
C7C S3C C10C C11C 171.8(17) . .
C9A C10A C11A C12A 167.2(4) . .
S3A C10A C11A C12A -19.7(8) . .
C9A C10A C11A S4A -8.4(10) . .
S3A C10A C11A S4A 164.8(4) . .
C10A C11A C12A C13A -175.8(9) . .
S4A C11A C12A C13A 0.03(19) . .
C10A C11A C12A C26A -6.0(7) . .
S4A C11A C12A C26A 169.8(9) . .
C11A C12A C13A C14A 0.1(2) . .
C26A C12A C13A C14A -170.0(10) . .
C12A C13A C14A S4A -0.2(4) . .
C13A C14A S4A C11A 0.2(4) . .
C12A C11A S4A C14A -0.1(3) . .
C10A C11A S4A C14A 176.2(7) . .
C9C C10C C11C C12C -173.4(11) . .
S3C C10C C11C C12C 16(2) . .
C9C C10C C11C S4C -8(3) . .
S3C C10C C11C S4C -178.1(12) . .
C10C C11C C12C C13C 166(3) . .
S4C C11C C12C C13C 0.0(2) . .
C10C C11C C12C C26A 14(2) . .
S4C C11C C12C C26A -152(3) . .
C11C C12C C13C C14C 0.0(3) . .
C26A C12C C13C C14C 150(3) . .
C12C C13C C14C S4C -0.1(5) . .
C13C C14C S4C C11C 0.1(4) . .
C12C C11C S4C C14C 0.0(3) . .
C10C C11C S4C C14C -170(2) . .
C4A C3A C15A C16A 174.4(4) . .
C2A C3A C15A C16A -6.1(6) . .
C3A C15A C16A C17A -174.8(4) . .
C15A C16A C17A C18A -179.8(4) . .
C16A C17A C18A C19A -177.7(4) . .
C17A C18A C19A C20A 178.4(5) . .
C18A C19A C20A C21A -179.8(5) . .
C19A C20A C21A C22A -179.5(5) . .
C20A C21A C22A C23A 179.9(5) . .
C21A C22A C23A C24A 179.5(6) . .
C22A C23A C24A C25A 178.1(7) . .
C11A C12A C26A C27A -168.4(5) . .
C13A C12A C26A C27A 0.1(10) . .
C11A C12A C26A C12C -98(10) . .
C13A C12A C26A C12C 71(9) . .
C11C C12C C26A C12A 63(8) . .
C13C C12C C26A C12A -86(10) . .
C11C C12C C26A C27A 177.0(11) . .
C13C C12C C26A C27A 29(3) . .
C12A C26A C27A C28A 177.5(6) . .
C12C C26A C27A C28A 166.4(17) . .
C26A C27A C28A C29A 179.3(5) . .
C27A C28A C29A C30A 176.3(5) . .
C28A C29A C30A C31A -179.5(5) . .
C29A C30A C31A C32A 179.4(5) . .
C30A C31A C32A C33A -177.2(6) . .
C31A C32A C33A C34A 180.0(6) . .
C32A C33A C34A C35A -169.3(7) . .
C33A C34A C35A C36A -59.9(12) . .
C4B S1B C1B C2B -0.4(4) . .
C4B S1B C1B C1B 177.4(5) . 3_655
C1B C1B C2B C3B -177.0(6) 3_655 .
S1B C1B C2B C3B 0.6(5) . .
C1B C2B C3B C4B -0.5(6) . .
C1B C2B C3B C15B 179.5(4) . .
C2B C3B C4B C5D 176.0(6) . .
C15B C3B C4B C5D -4.0(9) . .
C2B C3B C4B C5B -178.0(4) . .
C15B C3B C4B C5B 1.9(8) . .
C2B C3B C4B S1B 0.2(5) . .
C15B C3B C4B S1B -179.9(3) . .
C1B S1B C4B C3B 0.2(4) . .
C1B S1B C4B C5D -176.3(5) . .
C1B S1B C4B C5B 178.6(3) . .
C3B C4B C5B C6B 171.2(4) . .
C5D C4B C5B C6B -108(9) . .
S1B C4B C5B C6B -6.9(4) . .
C3B C4B C5B S2B -12.8(7) . .
C5D C4B C5B S2B 68(9) . .
S1B C4B C5B S2B 169.1(2) . .
C4B C5B C6B C7B 176.6(4) . .
S2B C5B C6B C7B 0.29(18) . .
C6B C5B S2B C8B 0.50(13) . .
C4B C5B S2B C8B -176.1(4) . .
C5B C6B C7B C8B -1.2(4) . .
C5B C6B C7B S3B 180.0(3) . .
C6B C7B C8B C9B -179.9(3) . .
S3B C7B C8B C9B -0.8(5) . .
C6B C7B C8B S2B 1.6(4) . .
S3B C7B C8B S2B -179.3(2) . .
C5B S2B C8B C7B -1.2(3) . .
C5B S2B C8B C9B -179.3(4) . .
C7B C8B C9B C11B -0.1(9) . .
S2B C8B C9B C11B 178.0(8) . .
C8B C7B S3B C11B 1.1(6) . .
C6B C7B S3B C11B 179.9(6) . .
C3B C4B C5D C6D -156.5(4) . .
C5B C4B C5D C6D 100(9) . .
S1B C4B C5D C6D 19.1(6) . .
C3B C4B C5D S2D 31.1(9) . .
C5B C4B C5D S2D -72(9) . .
S1B C4B C5D S2D -153.3(4) . .
C4B C5D C6D C7D -172.9(7) . .
S2D C5D C6D C7D 0.0(2) . .
C6D C5D S2D C8D 0.02(15) . .
C4B C5D S2D C8D 173.5(7) . .
C5D C6D C7D C8D -0.1(4) . .
C5D C6D C7D S3D -179.7(4) . .
C6D C7D C8D C9D 180.0(3) . .
S3D C7D C8D C9D -0.3(5) . .
C6D C7D C8D S2D 0.1(5) . .
S3D C7D C8D S2D 179.8(3) . .
C5D S2D C8D C7D -0.1(3) . .
C5D S2D C8D C9D -179.9(4) . .
C7D C8D C9D C11D -2(2) . .
S2D C8D C9D C11D 178(2) . .
C8D C7D S3D C11D 1.8(17) . .
C6D C7D S3D C11D -178.6(17) . .
C8B C9B C11B C10B 178.9(10) . .
C8B C9B C11B S3B 0.9(11) . .
C12B C10B C11B C9B -175.1(5) . .
S4B C10B C11B C9B 8.8(17) . .
C12B C10B C11B S3B 3(2) . .
S4B C10B C11B S3B -173.4(7) . .
C7B S3B C11B C9B -1.1(10) . .
C7B S3B C11B C10B -179.2(11) . .
C11B C10B C12B C13B -178.1(9) . .
S4B C10B C12B C13B -1.9(8) . .
C11B C10B C12B C26B 4(2) . .
S4B C10B C12B C26B -179.7(8) . .
C10B C12B C13B C14B 1.0(6) . .
C26B C12B C13B C14B 178.9(9) . .
C12B C13B C14B S4B 0.3(3) . .
C13B C14B S4B C10B -1.2(4) . .
C12B C10B S4B C14B 1.8(7) . .
C11B C10B S4B C14B 178.6(7) . .
C12D C10D C11D C9D 164.5(19) . .
S4D C10D C11D C9D -14(5) . .
C12D C10D C11D S3D -22(8) . .
S4D C10D C11D S3D 159(3) . .
C8D C9D C11D C10D 177(3) . .
C8D C9D C11D S3D 3(3) . .
C7D S3D C11D C10D -177(4) . .
C7D S3D C11D C9D -3(3) . .
C11D C10D C12D C13D -179(3) . .
S4D C10D C12D C13D -1(2) . .
C11D C10D C12D C26B -5(7) . .
S4D C10D C12D C26B 173(2) . .
C10D C12D C13D C14D 0.5(17) . .
C26B C12D C13D C14D -173(3) . .
C12D C13D C14D S4D 0.1(3) . .
C13D C14D S4D C10D -0.4(13) . .
C11D C10D S4D C14D 179(2) . .
C12D C10D S4D C14D 1(2) . .
C4B C3B C15B C16B 178.3(4) . .
C2B C3B C15B C16B -1.7(6) . .
C3B C15B C16B C17B -177.4(4) . .
C15B C16B C17B C18B 177.5(4) . .
C16B C17B C18B C19B -178.2(4) . .
C17B C18B C19B C20B 177.3(4) . .
C18B C19B C20B C21B 179.4(5) . .
C19B C20B C21B C22B 180.0(5) . .
C20B C21B C22B C23B 179.1(5) . .
C21B C22B C23B C24B 179.2(6) . .
C22B C23B C24B C25B 176.9(7) . .
C10B C12B C26B C27B 178.1(8) . .
C13B C12B C26B C27B 0.5(10) . .
C10B C12B C26B C12D -118(18) . .
C13B C12B C26B C12D 65(17) . .
C13D C12D C26B C12B -121(19) . .
C10D C12D C26B C12B 66(16) . .
C13D C12D C26B C27B -3(3) . .
C10D C12D C26B C27B -176(2) . .
C12B C26B C27B C28B 179.5(6) . .
C12D C26B C27B C28B 173.5(17) . .
C26B C27B C28B C29B -179.9(5) . .
C27B C28B C29B C30B 176.6(5) . .
C28B C29B C30B C31B -178.9(5) . .
C29B C30B C31B C32B 179.3(5) . .
C30B C31B C32B C33B -176.8(6) . .
C31B C32B C33B C34B 179.8(6) . .
C32B C33B C34B C35B -168.0(7) . .
C33B C34B C35B C36B -55.4(14) . .
